data_1506679
loop_
_publ_author_name
'Avenoza, Alberto'
'Busto, Jes\'us H'
'Canal, Noelia'
'Peregrina, Jes\'us M'
'P\'erez-Fern\'andez, Marta'

_publ_section_title
;
 Selective Michael-aldol reaction by use of sterically hindered aluminum
 aryloxides as Lewis acids: an easy approach to cyclobutane amino acids.
;
_journal_issue 16
_journal_name_full 'Organic letters'
_journal_page_first 3597
_journal_page_last 3600
_journal_paper_doi 10.1021/ol0514707
_journal_volume 7
_journal_year 2005
_chemical_formula_sum 'C20 H27 N O4'
_chemical_formula_weight 345.43
_chemical_name_common compound10
_chemical_name_systematic
; 
 compound10
;
_space_group_IT_number 18
_symmetry_cell_setting orthorhombic
_symmetry_space_group_name_Hall 'P 2 2ab'
_symmetry_space_group_name_H-M 'P 21 21 2'
_atom_sites_solution_hydrogens geom
_atom_sites_solution_primary direct
_atom_sites_solution_secondary difmap
_audit_creation_method SHELXL-97
_cell_angle_alpha 90.00
_cell_angle_beta 90.00
_cell_angle_gamma 90.00
_cell_formula_units_Z 4
_cell_length_a 16.4388(1)
_cell_length_b 20.2730(16)
_cell_length_c 5.7205(3)
_cell_measurement_reflns_used 4721
_cell_measurement_temperature 173(2)
_cell_measurement_theta_max 20.18
_cell_measurement_theta_min 0.21
_cell_volume 1906.44(18)
_computing_cell_refinement 'HKL Scalepack (Otwinowski & Minor 1997)'
_computing_data_collection KappaCCD
_computing_data_reduction 'Denzo and Scalepak (Otwinowski'
_computing_molecular_graphics ORTEP-III
_computing_structure_refinement 'SHELXL-97 (Sheldrick, 1997)'
_computing_structure_solution 'SHELXS-97 (Sheldrick, 1990)'
_diffrn_ambient_temperature 173(2)
_diffrn_measured_fraction_theta_full 0.988
_diffrn_measured_fraction_theta_max 0.988
_diffrn_measurement_device_type KappaCCD
_diffrn_measurement_method CCD
_diffrn_radiation_monochromator graphite
_diffrn_radiation_source 'normal-focus sealed tube'
_diffrn_radiation_type MoK\a
_diffrn_radiation_wavelength 0.71073
_diffrn_reflns_av_R_equivalents 0.1020
_diffrn_reflns_av_sigmaI/netI 0.0910
_diffrn_reflns_limit_h_max 15
_diffrn_reflns_limit_h_min -15
_diffrn_reflns_limit_k_max 19
_diffrn_reflns_limit_k_min -19
_diffrn_reflns_limit_l_max 5
_diffrn_reflns_limit_l_min -5
_diffrn_reflns_number 6315
_diffrn_reflns_theta_full 20.18
_diffrn_reflns_theta_max 20.18
_diffrn_reflns_theta_min 1.24
_exptl_absorpt_coefficient_mu 0.083
_exptl_absorpt_correction_type none
_exptl_crystal_colour Colourless
_exptl_crystal_density_diffrn 1.204
_exptl_crystal_density_method 'not measured'
_exptl_crystal_description Neddle
_exptl_crystal_F_000 744
_exptl_crystal_size_max 0.25
_exptl_crystal_size_mid 0.075
_exptl_crystal_size_min 0.05
_refine_diff_density_max 0.218
_refine_diff_density_min -0.213
_refine_diff_density_rms 0.054
_refine_ls_abs_structure_details 'Flack H D (1983), Acta Cryst. A39, 876-881'
_refine_ls_abs_structure_Flack 3(4)
_refine_ls_extinction_method none
_refine_ls_goodness_of_fit_ref 1.050
_refine_ls_hydrogen_treatment mixed
_refine_ls_matrix_type full
_refine_ls_number_parameters 226
_refine_ls_number_reflns 1803
_refine_ls_number_restraints 0
_refine_ls_restrained_S_all 1.050
_refine_ls_R_factor_all 0.0895
_refine_ls_R_factor_gt 0.0600
_refine_ls_shift/su_max 0.000
_refine_ls_shift/su_mean 0.000
_refine_ls_structure_factor_coef Fsqd
_refine_ls_weighting_details 'calc w=1/[\s^2^(Fo^2^)+(0.0790P)^2^+0.3101P] where P=(Fo^2^+2Fc^2^)/3'
_refine_ls_weighting_scheme calc
_refine_ls_wR_factor_gt 0.1371
_refine_ls_wR_factor_ref 0.1543
_reflns_number_gt 1349
_reflns_number_total 1803
_reflns_threshold_expression >2sigma(I)
_cod_data_source_file ol0514707si20050623_120238.cif
_cod_data_source_block shelxl
_cod_depositor_comments
;
The following automatic conversions were performed:

'_symmetry_cell_setting' value 'Orthorhombic' changed to
'orthorhombic' according to
/home/saulius/struct/CIF-dictionaries/cif_core.dic dictionary named
'cif_core.dic' version 2.4.1 from 2010-06-29.

Automatic conversion script
Id: cif_fix_values 1715 2011-07-08 13:25:40Z adriana 
;
_cod_original_cell_volume 1906.4(2)
_cod_original_formula_sum 'C20 H27 N1 O4'
_cod_database_code 1506679

loop_
_symmetry_equiv_pos_as_xyz
'x, y, z'
'-x, -y, z'
'x+1/2, -y+1/2, -z'
'-x+1/2, y+1/2, -z'

loop_
_atom_site_label
_atom_site_type_symbol
_atom_site_fract_x
_atom_site_fract_y
_atom_site_fract_z
_atom_site_U_iso_or_equiv
_atom_site_adp_type
_atom_site_occupancy
_atom_site_symmetry_multiplicity
_atom_site_calc_flag
_atom_site_refinement_flags
O1 O -0.0095(3) -0.27795(19) -0.3976(6) 0.0432(12) Uani 1 1 d .
O2 O 0.0388(3) -0.1330(2) -0.5082(7) 0.0475(12) Uani 1 1 d .
N3 N -0.0985(3) -0.1267(3) -0.2648(8) 0.0409(14) Uani 1 1 d .
H3 H -0.0915 -0.1414 -0.1065 0.049 Uiso 1 1 d R
O4 O -0.0248(3) -0.1709(2) -0.8276(8) 0.0583(14) Uani 1 1 d .
C5 C -0.0931(3) -0.1745(3) -0.4552(11) 0.0369(16) Uani 1 1 d .
O6 O -0.1279(3) -0.0461(2) -0.5192(8) 0.0630(15) Uani 1 1 d .
C7 C -0.0499(4) -0.4061(3) -0.2203(10) 0.0356(16) Uani 1 1 d .
C8 C 0.0328(3) -0.3760(3) -0.1935(9) 0.0341(16) Uani 1 1 d .
H8 H 0.0635 -0.3889 -0.3289 0.041 Uiso 1 1 d R
C9 C 0.1591(4) -0.2971(3) 0.0437(12) 0.0548(19) Uani 1 1 d .
H9A H 0.1311 -0.2838 0.1832 0.066 Uiso 1 1 d R
H9B H 0.2138 -0.2806 0.0472 0.066 Uiso 1 1 d R
C10 C -0.0866(4) -0.2483(3) -0.3783(10) 0.0442(18) Uani 1 1 d .
H10 H -0.1026 -0.2514 -0.2172 0.053 Uiso 1 1 d R
C11 C 0.1136(4) -0.2702(3) -0.1710(11) 0.0423(17) Uani 1 1 d .
H11A H 0.1440 -0.2804 -0.3097 0.051 Uiso 1 1 d R
H11B H 0.1087 -0.2232 -0.1561 0.051 Uiso 1 1 d R
C12 C 0.0297(4) -0.3003(3) -0.1866(10) 0.0405(17) Uani 1 1 d .
H12 H -0.0003 -0.2874 -0.0500 0.049 Uiso 1 1 d R
C13 C 0.0783(4) -0.4016(3) 0.0221(12) 0.0445(18) Uani 1 1 d .
H13A H 0.0825 -0.4488 0.0149 0.053 Uiso 1 1 d R
H13B H 0.0475 -0.3892 0.1578 0.053 Uiso 1 1 d R
C14 C -0.1151(5) -0.0158(3) -0.1164(11) 0.063(2) Uani 1 1 d .
H14A H -0.1255 0.0280 -0.1725 0.075 Uiso 1 1 d R
H14B H -0.1578 -0.0289 -0.0115 0.075 Uiso 1 1 d R
H14C H -0.0640 -0.0167 -0.0355 0.075 Uiso 1 1 d R
C15 C 0.1630(4) -0.3718(3) 0.0391(13) 0.0545(19) Uani 1 1 d .
H15A H 0.1882 -0.3869 0.1808 0.065 Uiso 1 1 d R
H15B H 0.1945 -0.3863 -0.0926 0.065 Uiso 1 1 d R
C16 C -0.1493(5) -0.4699(3) -0.4403(12) 0.0480(19) Uani 1 1 d .
H16 H -0.1634 -0.4951 -0.5766 0.058 Uiso 1 1 d R
C17 C -0.0251(4) -0.1589(3) -0.6183(12) 0.0439(18) Uani 1 1 d .
C18 C -0.1852(4) -0.4277(3) -0.0668(13) 0.0486(19) Uani 1 1 d .
H18 H -0.2244 -0.4224 0.0562 0.058 Uiso 1 1 d R
C19 C -0.1080(4) -0.4006(3) -0.0442(12) 0.0472(18) Uani 1 1 d .
H19 H -0.0950 -0.3772 0.0969 0.057 Uiso 1 1 d R
C20 C -0.0727(4) -0.4409(3) -0.4205(11) 0.0449(18) Uani 1 1 d .
H20 H -0.0346 -0.4451 -0.5469 0.054 Uiso 1 1 d R
C21 C -0.2062(4) -0.4626(3) -0.2661(13) 0.052(2) Uani 1 1 d .
H21 H -0.2593 -0.4817 -0.2833 0.063 Uiso 1 1 d R
C22 C -0.1135(4) -0.0631(3) -0.3190(13) 0.0446(18) Uani 1 1 d .
C23 C -0.1483(4) -0.2656(3) -0.5680(13) 0.061(2) Uani 1 1 d .
H23A H -0.1867 -0.2975 -0.5104 0.074 Uiso 1 1 d R
H23B H -0.1190 -0.2841 -0.6976 0.074 Uiso 1 1 d R
C24 C -0.1724(4) -0.1927(4) -0.5796(12) 0.061(2) Uani 1 1 d .
H24A H -0.1743 -0.1709 -0.7286 0.073 Uiso 1 1 d R
H24B H -0.2174 -0.1783 -0.4854 0.073 Uiso 1 1 d R
C25 C 0.1113(4) -0.1204(4) -0.6424(13) 0.069(2) Uani 1 1 d .
H25A H 0.1526 -0.1020 -0.5432 0.082 Uiso 1 1 d R
H25B H 0.1305 -0.1610 -0.7088 0.082 Uiso 1 1 d R
H25C H 0.0989 -0.0898 -0.7655 0.082 Uiso 1 1 d R

loop_
_atom_site_aniso_label
_atom_site_aniso_U_11
_atom_site_aniso_U_22
_atom_site_aniso_U_33
_atom_site_aniso_U_23
_atom_site_aniso_U_13
_atom_site_aniso_U_12
O1 0.054(3) 0.044(3) 0.031(3) 0.0099(19) 0.006(2) 0.013(2)
O2 0.052(3) 0.048(3) 0.042(3) -0.001(2) 0.010(3) -0.006(2)
N3 0.052(4) 0.048(4) 0.023(3) -0.003(3) -0.002(3) 0.008(3)
O4 0.087(4) 0.062(3) 0.026(3) -0.003(2) 0.001(2) 0.016(3)
C5 0.029(4) 0.041(4) 0.041(4) -0.001(3) -0.002(3) 0.010(3)
O6 0.097(4) 0.055(3) 0.037(3) 0.007(3) -0.012(3) 0.026(3)
C7 0.041(4) 0.041(4) 0.026(4) 0.008(3) 0.005(4) 0.007(3)
C8 0.034(4) 0.039(4) 0.030(3) -0.001(3) 0.007(3) 0.005(3)
C9 0.054(5) 0.058(5) 0.052(4) -0.002(4) -0.001(4) -0.004(4)
C10 0.046(5) 0.047(4) 0.040(4) 0.000(3) 0.005(3) 0.001(4)
C11 0.055(5) 0.031(4) 0.041(4) 0.001(3) 0.011(4) -0.001(4)
C12 0.050(5) 0.040(4) 0.031(4) 0.002(3) 0.013(3) 0.005(4)
C13 0.043(4) 0.042(4) 0.049(4) 0.008(3) 0.001(3) -0.003(4)
C14 0.075(6) 0.051(5) 0.063(5) -0.014(4) 0.001(4) 0.020(4)
C15 0.060(5) 0.049(5) 0.054(4) 0.017(4) 0.002(4) 0.000(4)
C16 0.048(5) 0.055(5) 0.041(4) -0.005(4) -0.011(4) -0.005(4)
C17 0.053(5) 0.031(4) 0.048(5) -0.002(3) -0.006(4) 0.011(4)
C18 0.049(5) 0.055(5) 0.042(4) 0.004(4) 0.006(4) 0.000(4)
C19 0.051(5) 0.043(4) 0.047(4) 0.005(3) -0.011(4) -0.005(4)
C20 0.055(5) 0.047(4) 0.033(4) 0.003(4) 0.005(4) 0.010(4)
C21 0.042(5) 0.054(5) 0.060(5) 0.013(4) -0.001(4) -0.001(4)
C22 0.046(5) 0.042(5) 0.046(5) 0.000(4) 0.006(4) 0.019(4)
C23 0.054(5) 0.055(5) 0.075(5) -0.008(4) -0.007(4) 0.003(4)
C24 0.058(5) 0.075(6) 0.050(5) -0.007(4) -0.010(4) 0.008(4)
C25 0.064(6) 0.059(5) 0.083(6) -0.005(4) 0.021(5) -0.009(4)

loop_
_atom_type_symbol
_atom_type_description
_atom_type_scat_dispersion_real
_atom_type_scat_dispersion_imag
_atom_type_scat_source
C C 0.0033 0.0016 'International Tables Vol C Tables 4.2.6.8 and 6.1.1.4'
H H 0.0000 0.0000 'International Tables Vol C Tables 4.2.6.8 and 6.1.1.4'
N N 0.0061 0.0033 'International Tables Vol C Tables 4.2.6.8 and 6.1.1.4'
O O 0.0106 0.0060 'International Tables Vol C Tables 4.2.6.8 and 6.1.1.4'

loop_
_geom_angle_atom_site_label_1
_geom_angle_atom_site_label_2
_geom_angle_atom_site_label_3
_geom_angle
C10 O1 C12 118.2(4)
C17 O2 C25 118.0(5)
C22 N3 C5 118.3(5)
C22 N3 H3 122.3
C5 N3 H3 119.4
N3 C5 C17 111.8(5)
N3 C5 C24 117.0(5)
C17 C5 C24 113.5(6)
N3 C5 C10 115.4(5)
C17 C5 C10 109.2(5)
C24 C5 C10 87.6(5)
C19 C7 C20 116.8(6)
C19 C7 C8 121.0(6)
C20 C7 C8 122.2(6)
C7 C8 C13 112.8(5)
C7 C8 C12 112.3(5)
C13 C8 C12 109.5(5)
C7 C8 H8 106.5
C13 C8 H8 107.5
C12 C8 H8 108.0
C15 C9 C11 111.2(5)
C15 C9 H9A 108.4
C11 C9 H9A 109.3
C15 C9 H9B 108.0
C11 C9 H9B 110.3
H9A C9 H9B 109.5
O1 C10 C23 116.4(5)
O1 C10 C5 116.6(5)
C23 C10 C5 88.6(5)
O1 C10 H10 107.1
C23 C10 H10 119.1
C5 C10 H10 108.3
C12 C11 C9 110.3(5)
C12 C11 H11A 109.8
C9 C11 H11A 109.2
C12 C11 H11B 109.2
C9 C11 H11B 108.8
H11A C11 H11B 109.5
O1 C12 C11 109.3(4)
O1 C12 C8 107.9(5)
C11 C12 C8 112.0(5)
O1 C12 H12 111.5
C11 C12 H12 108.1
C8 C12 H12 108.0
C15 C13 C8 111.3(5)
C15 C13 H13A 109.4
C8 C13 H13A 109.7
C15 C13 H13B 109.1
C8 C13 H13B 107.7
H13A C13 H13B 109.5
C22 C14 H14A 109.6
C22 C14 H14B 108.7
H14A C14 H14B 109.5
C22 C14 H14C 110.2
H14A C14 H14C 109.5
H14B C14 H14C 109.5
C9 C15 C13 111.0(6)
C9 C15 H15A 108.8
C13 C15 H15A 108.8
C9 C15 H15B 110.0
C13 C15 H15B 108.8
H15A C15 H15B 109.5
C21 C16 C20 120.7(6)
C21 C16 H16 118.8
C20 C16 H16 120.5
O4 C17 O2 122.6(6)
O4 C17 C5 125.1(6)
O2 C17 C5 112.3(5)
C21 C18 C19 120.4(7)
C21 C18 H18 119.5
C19 C18 H18 120.1
C18 C19 C7 121.8(6)
C18 C19 H19 118.4
C7 C19 H19 119.7
C16 C20 C7 121.5(6)
C16 C20 H20 119.3
C7 C20 H20 119.2
C16 C21 C18 118.8(6)
C16 C21 H21 120.1
C18 C21 H21 121.1
O6 C22 N3 121.4(6)
O6 C22 C14 122.7(6)
N3 C22 C14 115.8(6)
C10 C23 C24 88.9(5)
C10 C23 H23A 110.3
C24 C23 H23A 119.6
C10 C23 H23B 107.8
C24 C23 H23B 118.2
H23A C23 H23B 109.5
C5 C24 C23 89.5(5)
C5 C24 H24A 109.2
C23 C24 H24A 119.4
C5 C24 H24B 108.8
C23 C24 H24B 118.0
H24A C24 H24B 109.5
O2 C25 H25A 109.8
O2 C25 H25B 109.4
H25A C25 H25B 109.5
O2 C25 H25C 109.2
H25A C25 H25C 109.5
H25B C25 H25C 109.5

loop_
_geom_bond_atom_site_label_1
_geom_bond_atom_site_label_2
_geom_bond_distance
O1 C10 1.407(7)
O1 C12 1.442(7)
O2 C17 1.332(7)
O2 C25 1.441(7)
N3 C22 1.349(7)
N3 C5 1.461(8)
N3 H3 0.9599
O4 C17 1.222(7)
C5 C17 1.489(9)
C5 C24 1.531(8)
C5 C10 1.563(8)
O6 C22 1.219(8)
C7 C19 1.392(9)
C7 C20 1.396(9)
C7 C8 1.499(8)
C8 C13 1.533(8)
C8 C12 1.537(8)
C8 H8 0.9598
C9 C15 1.515(9)
C9 C11 1.539(8)
C9 H9A 0.9600
C9 H9B 0.9600
C10 C23 1.526(8)
C10 H10 0.9600
C11 C12 1.510(8)
C11 H11A 0.9601
C11 H11B 0.9601
C12 H12 0.9601
C13 C15 1.521(8)
C13 H13A 0.9601
C13 H13B 0.9599
C14 C22 1.503(9)
C14 H14A 0.9601
C14 H14B 0.9599
C14 H14C 0.9601
C15 H15A 0.9600
C15 H15B 0.9601
C16 C21 1.375(9)
C16 C20 1.396(9)
C16 H16 0.9600
C18 C21 1.386(10)
C18 C19 1.390(9)
C18 H18 0.9601
C19 H19 0.9600
C20 H20 0.9601
C21 H21 0.9600
C23 C24 1.532(9)
C23 H23A 0.9601
C23 H23B 0.9598
C24 H24A 0.9600
C24 H24B 0.9603
C25 H25A 0.9601
C25 H25B 0.9601
C25 H25C 0.9599

loop_
_cod_related_entry_id
_cod_related_entry_code
_cod_related_entry_database
1 21200026 ChemSpider
